data_2240858
loop_
_publ_author_name
'Fortes, A. Dominic'

_publ_section_title
;
 Crystal structures of deuterated sodium molybdate dihydrate and sodium
 tungstate dihydrate from time-of-flight neutron powder diffraction
;
_journal_coeditor_code WM5172
_journal_issue 7
_journal_name_full 'Acta Crystallographica Section E'
_journal_page_first 799
_journal_page_last 806
_journal_paper_doi 10.1107/S2056989015011354
_journal_volume 71
_journal_year 2015
_chemical_formula_iupac 'Na2 W O4, 2D2 O'
_chemical_formula_moiety 'W O4, 2(D2 O), 2(Na)'
_chemical_formula_structural 'Na2 W O6 D4'
_chemical_formula_sum 'D4 Na2 O6 W'
_chemical_formula_weight 333.872
_chemical_melting_point 373
_chemical_name_common 'sodium tungstate dihydrate'
_chemical_name_systematic
;
Disodium tungsten(VI) oxide dihydrate
;
_space_group_IT_number 61
_symmetry_cell_setting orthorhombic
_symmetry_space_group_name_Hall '-P 2ac 2ab'
_symmetry_space_group_name_H-M 'P b c a'
_audit_creation_method 'from EXP file using GSAS2CIF'
_cell_angle_alpha 90.0
_cell_angle_beta 90.0
_cell_angle_gamma 90.0
_cell_formula_units_Z 8
_cell_length_a 8.482514(15)
_cell_length_b 10.595156(19)
_cell_length_c 13.85640(3)
_cell_measurement_temperature 295
_cell_volume 1245.324(4)
_computing_cell_refinement
;
GSAS/Expgui (Larsen & Von Dreele, 2000: Toby, 2001)
;
_computing_data_collection 'HRPD control software'
_computing_data_reduction
;
Mantid (Arnold <i>et al</i>., 2014: Mantid, 2013)
;
_computing_molecular_graphics
;
DIAMOND (Putz & Brandenburg, 2006)
;
_computing_publication_material
;
publCIF (Westrip, 2010)
;
_computing_structure_refinement
;
GSAS/Expgui (Larsen & Von Dreele, 2000: Toby, 2001)
;
_computing_structure_solution n/a
_diffrn_ambient_temperature 295
_diffrn_measurement_device_type 'HRPD, High resolution neutron powder'
_diffrn_radiation_type neutron
_exptl_absorpt_coefficient_mu '0.0284 + 0.0033 * \l'
_exptl_absorpt_correction_T_max 0.6995
_exptl_absorpt_correction_T_min 0.6030
_exptl_absorpt_correction_type analytical
_exptl_absorpt_process_details
;
Data were corrected for self shielding using \s~scatt~ = 94.190 barns and
 \s~ab~(\l) = 19.484 barns at 1.798 \%A during the normalisation procedure.
The linear absorption coefficient is wavelength dependent and is calculated as:
          \m = 0.0284 + 0.0033 * \l  [mm^-1^]
;
_exptl_crystal_density_diffrn 3.5615
_exptl_crystal_density_method 'not measured'
_pd_block_id 2015-05-09T19:22|NA2WO4_2D2O|Fortes|HRPD
_pd_calc_method 'Rietveld Refinement'
_pd_char_colour white
_pd_instr_dist_spec/detc 965
_pd_instr_dist_src/spec 95000
_pd_instr_location
;
High Resolution Powder Diffractometer, ISIS neutron spallation source,
 Rutherford Appleton Laboratory, Oxfordshire, U.K.
;
_pd_meas_2theta_fixed 168.329
_pd_meas_number_of_points 4610
_pd_meas_scan_method tof
_pd_phase_name Na2WO4.2D2O
_pd_prep_pressure 100
_pd_prep_temperature 323
_pd_proc_info_data_reduction
;
Both the mass and the volume of the specimen were measured in order to compute
 the packing number density (3.02 mol nm^-3^). The stoichiometry of the compound
 was used to calculate the scattering and absorption cross sections (94.190 and
 19.484 barns at \l = 1.798 \%A, respectively) from data tabulated by
 NIST (http://www.ncnr.nist.gov/resources/n-lengths/).
 Together, these data were used by the Mantid normalisation routine to apply
 the appropriate self shielding correction to the data.
This Mantid routine focuses the data to a common scattering angle and
 normalises the data with respect to the incident neutron spectrum by reference
 to a V:Nb null-scattering rod.
;
_pd_proc_info_excluded_regions
;
none
;
_pd_proc_ls_background_function
;   GSAS Background function number 1 with 12 terms.
 Shifted Chebyshev function of 1st kind
1: 3.91163, 2: 1.22805, 3: -0.206144, 4: -8.53351x10^-2^,
 5: -9.966470x10^-2^, 6: -1.847470x10^-2^, 7: -1.38195x10^-2^,
 8: 9.956170x10^-4^, 9: 4.49839x10^-3^, 10: -2.199010x10^-2^,
11: 2.57524x10^-2^, 12: -2.00574x10^-3^
;
_pd_proc_ls_peak_cutoff 0.00100
_pd_proc_ls_profile_function
;
TOF profile function #3 (21 terms).
Profile coefficients for exp pseudovoigt
convolution [Von Dreele, 1990 (unpublished)]
(\a) = 0.1414, (\b~0~) = 0.026250, (\b~1~) = 0.004690,
(\s~0~) = 0, (\s~1~) = 322.9, (\s~2~) = 15.7,
(\g~0~) = 0, (\g~1~) = 0, (\g~2~) = 0,
(\g~2s~) = 0, (\g~1e~) = 0, (\g~2e~) = 0,
(\e~i~) = 0, (\e~a~) = 0, (\e~A~) = 0,
(\g~11~) = 0.023, (\g~22~) = 0, (\g~33~) = 0.006,
(\g~12~) = 0.050, (\g~13~) = 0.016, (\g~23~) = 0.017.
Peak tails ignored  where intensity <0.0010x peak.
Aniso. broadening axis   0.0   0.0   1.0
;
_pd_proc_ls_prof_R_factor 0.0139
_pd_proc_ls_prof_wR_expected 0.0074
_pd_proc_ls_prof_wR_factor 0.0132
_pd_proc_number_of_points 4610
_pd_spec_mounting 'vanadium tube'
_pd_spec_mount_mode transmission
_pd_spec_shape cylinder
_pd_spec_size_axial 50
_pd_spec_size_equat 11
_refine_ls_goodness_of_fit_all 1.82
_refine_ls_matrix_type full
_refine_ls_number_constraints 0
_refine_ls_number_parameters 133
_refine_ls_number_restraints 0
_refine_ls_shift/su_max 0.04
_refine_ls_shift/su_mean 0.00
_reflns_number_total 2338
_cod_data_source_file wm5172sup1.cf
_cod_data_source_block Na2WO4.2D2O
_cod_original_cell_volume 1245.324(3)
_cod_database_code 2240858

loop_
_symmetry_equiv_pos_site_id
_symmetry_equiv_pos_as_xyz
1 +x,+y,+z
2 -x+1/2,+y+1/2,+z
3 +x,-y+1/2,+z+1/2
4 -x+1/2,-y,+z+1/2
5 -x,-y,-z
6 +x+1/2,-y+1/2,-z
7 -x,+y+1/2,-z+1/2
8 +x+1/2,+y,-z+1/2

loop_
_atom_site_aniso_label
_atom_site_aniso_U_11
_atom_site_aniso_U_22
_atom_site_aniso_U_33
_atom_site_aniso_U_12
_atom_site_aniso_U_13
_atom_site_aniso_U_23
W1 0.0099(7) 0.0064(6) 0.0199(7) -0.0002(5) 0.0009(6) 0.0002(6)
Na1 0.0209(11) 0.0167(9) 0.0289(13) 0.0004(9) 0.0028(9) 0.0003(8)
Na2 0.0192(10) 0.0183(11) 0.0275(13) 0.0001(8) -0.0006(8) 0.0000(9)
O1 0.0170(6) 0.0192(6) 0.0195(7) 0.0008(5) 0.0010(6) 0.0031(5)
O2 0.0176(6) 0.0079(5) 0.0248(7) 0.0014(5) -0.0004(5) 0.0035(5)
O3 0.0193(7) 0.0190(6) 0.0293(8) -0.0083(5) -0.0002(6) -0.0015(6)
O4 0.0201(6) 0.0176(6) 0.0214(7) 0.0045(5) 0.0052(6) 0.0008(6)
O5 0.0305(9) 0.0206(9) 0.0241(8) -0.0027(7) -0.0031(7) -0.0023(7)
O6 0.0246(8) 0.0247(8) 0.0266(9) -0.0004(7) -0.0046(7) 0.0061(7)
D51 0.0448(10) 0.0304(9) 0.0397(9) -0.0001(8) -0.0104(8) -0.0032(8)
D52 0.0415(9) 0.0323(8) 0.0259(8) -0.0027(7) -0.0001(8) 0.0004(7)
D61 0.0259(9) 0.0354(9) 0.0367(9) -0.0011(7) -0.0030(7) 0.0046(8)
D62 0.0347(9) 0.0270(8) 0.0440(11) -0.0059(7) -0.0029(7) 0.0059(7)

loop_
_atom_site_type_symbol
_atom_site_label
_atom_site_fract_x
_atom_site_fract_y
_atom_site_fract_z
_atom_site_U_iso_or_equiv
_atom_site_thermal_displace_type
_atom_site_occupancy
_atom_site_symmetry_multiplicity
W W1 0.51352(13) 0.80186(10) 0.52310(10) 0.01206 Uani 1.0 8
Na Na1 0.3444(2) 0.4957(2) 0.58501(16) 0.02213 Uani 1.0 8
Na Na2 0.7422(2) 0.54966(18) 0.64745(14) 0.02166 Uani 1.0 8
O O1 0.44940(14) 0.82253(11) 0.40144(8) 0.01858 Uani 1.0 8
O O2 0.55647(14) 0.63936(9) 0.54135(9) 0.01675 Uani 1.0 8
O O3 0.68666(14) 0.89213(10) 0.53870(10) 0.02256 Uani 1.0 8
O O4 0.36916(14) 0.85058(11) 0.60895(9) 0.01972 Uani 1.0 8
O O5 0.53794(17) 0.40814(14) 0.70116(12) 0.02505 Uani 1.0 8
O O6 0.2276(2) 0.64134(14) 0.70148(11) 0.02531 Uani 1.0 8
D D51 0.5576(2) 0.32926(17) 0.66767(12) 0.03829 Uani 1.0 8
D D52 0.55912(18) 0.39189(14) 0.76800(13) 0.03325 Uani 1.0 8
D D61 0.1229(2) 0.64645(13) 0.67384(10) 0.03267 Uani 1.0 8
D D62 0.27774(17) 0.71764(15) 0.67874(12) 0.03524 Uani 1.0 8

loop_
_atom_type_symbol
_atom_type_number_in_cell
_atom_type_scat_length_neutron
_atom_type_scat_source
W 8.0 0.4860 International_Tables_Vol_C
Na 16.0 0.3630 International_Tables_Vol_C
O 48.0 0.5803 International_Tables_Vol_C
D 32.0 0.5724 International_Tables_Vol_C

loop_
_geom_angle_atom_site_label_1
_geom_angle_atom_site_label_2
_geom_angle_atom_site_label_3
_geom_angle_site_symmetry_1
_geom_angle_site_symmetry_3
_geom_angle
_geom_angle_publ_flag
O1 W1 O2 1_555 1_555 108.40(9) n
O1 W1 O3 1_555 1_555 107.61(8) n
O1 W1 O4 1_555 1_555 112.66(8) n
O2 W1 O3 1_555 1_555 109.67(7) n
O2 W1 O4 1_555 1_555 109.03(9) n
O3 W1 O4 1_555 1_555 109.43(9) n
O2 Na1 O2 1_555 5_666 86.16(7) n
O2 Na1 O3 1_555 6_466 85.82(8) n
O2 Na1 O4 1_555 2_545 173.55(11) n
O2 Na1 O5 1_555 1_555 84.60(8) n
O2 Na1 O6 1_555 1_555 93.95(9) n
O3 Na1 O2 6_466 5_666 88.32(8) n
O3 Na1 O4 6_466 2_545 89.72(8) n
O3 Na1 O5 6_466 1_555 170.42(10) n
O3 Na1 O6 6_466 1_555 86.26(8) n
O2 Na1 O4 5_666 2_545 89.05(8) n
O2 Na1 O5 5_666 1_555 91.07(9) n
O2 Na1 O6 5_666 1_555 174.55(12) n
O4 Na1 O5 2_545 1_555 99.82(9) n
O4 Na1 O6 2_545 1_555 90.40(8) n
O5 Na1 O6 1_555 1_555 94.37(10) n
O1 Na2 O2 6_566 1_555 95.10(8) n
O1 Na2 O3 6_566 2_645 91.90(8) n
O1 Na2 O5 6_566 1_555 176.73(11) n
O1 Na2 O6 6_566 8_556 93.43(9) n
O2 Na2 O3 1_555 2_645 93.36(8) n
O2 Na2 O5 1_555 1_555 87.87(7) n
O2 Na2 O6 1_555 8_556 111.09(9) n
O3 Na2 O5 2_645 1_555 86.57(8) n
O3 Na2 O6 2_645 8_556 154.35(11) n
O5 Na2 O6 1_555 8_556 86.74(9) n
D51 O5 D52 1_555 1_555 105.96(19) n
D61 O6 D62 1_555 1_555 103.18(19) n

loop_
_geom_bond_atom_site_label_1
_geom_bond_atom_site_label_2
_geom_bond_site_symmetry_2
_geom_bond_distance
_geom_bond_publ_flag
W1 O1 1_555 1.7849(19) n
W1 O2 1_555 1.7779(15) n
W1 O3 1_555 1.7659(17) n
W1 O4 1_555 1.7834(18) n
Na1 O2 1_555 2.433(2) n
Na1 O2 5_666 2.412(3) n
Na1 O3 6_466 2.479(3) n
Na1 O4 2_545 2.399(2) n
Na1 O5 1_555 2.479(3) n
Na1 O6 1_555 2.443(3) n
Na2 O1 6_566 2.320(2) n
Na2 O2 1_555 2.355(2) n
Na2 O3 2_645 2.328(2) n
Na2 O5 1_555 2.409(3) n
Na2 O6 8_556 2.311(2) n
O5 D51 1_555 0.9702(18) n
O5 D52 1_555 0.9591(16) n
O6 D61 1_555 0.9684(16) n
O6 D62 1_555 0.9664(16) n
D51 O1 5_666 1.873(2) n
D52 O4 7_646 1.863(2) n
D61 O1 6_466 1.834(2) n
D62 O4 1_555 1.876(2) n
